data_7248497
loop_
_publ_author_name
'Yi, Heng'
'Zhou, Mu-Yang'
'Ye, Le'
'Lu, Xiao-Tong'
'Zhou, Dong-Dong'
'Zhang, Jie-Peng'

_publ_section_title
;
 A stable metal azolate framework with rare nonintersecting
 one-/two-dimensional pore channels
;
_journal_issue 19
_journal_name_full CrystEngComm
_journal_page_first 2459
_journal_page_last 2462
_journal_paper_doi 10.1039/D4CE00318G
_journal_volume 26
_journal_year 2024
_chemical_formula_moiety 'C16 H6 F6 N4 O2'
_chemical_formula_sum 'C16 H6 F6 N4 O2'
_chemical_formula_weight 400.25
_space_group_crystal_system monoclinic
_space_group_IT_number 14
_space_group_name_Hall '-P 2ybc'
_space_group_name_H-M_alt 'P 1 21/c 1'
_atom_sites_solution_hydrogens mixed
_audit_creation_date 2024-04-02
_audit_creation_method
;
Olex2 1.5
(compiled 2024.02.16 svn.r378c4104 for OlexSys, GUI svn.r6928)
;
_audit_update_record
;
2024-04-02 deposited with the CCDC.	2024-04-19 downloaded from the CCDC.
;
_cell_angle_alpha 90
_cell_angle_beta 91.715(6)
_cell_angle_gamma 90
_cell_formula_units_Z 2
_cell_length_a 4.7256(3)
_cell_length_b 16.4363(11)
_cell_length_c 9.9536(6)
_cell_measurement_reflns_used 2789
_cell_measurement_temperature 100(2)
_cell_measurement_theta_max 66.0080
_cell_measurement_theta_min 5.1820
_cell_volume 772.76(9)
_computing_molecular_graphics 'Olex2 1.5 (Dolomanov et al., 2009)'
_computing_publication_material 'Olex2 1.5 (Dolomanov et al., 2009)'
_computing_structure_refinement 'SHELXL 2014/7 (Sheldrick, 2015)'
_diffrn_ambient_temperature 100.15
_diffrn_measured_fraction_theta_full 0.979
_diffrn_measured_fraction_theta_max 0.979
_diffrn_measurement_device_type 'XtaLAB Synergy R, DW system, HyPix'
_diffrn_radiation_type CuK\a
_diffrn_radiation_wavelength 1.54184
_diffrn_reflns_av_unetI/netI 0.0297
_diffrn_reflns_Laue_measured_fraction_full 0.979
_diffrn_reflns_Laue_measured_fraction_max 0.979
_diffrn_reflns_limit_h_max 5
_diffrn_reflns_limit_h_min -5
_diffrn_reflns_limit_k_max 19
_diffrn_reflns_limit_k_min -19
_diffrn_reflns_limit_l_max 11
_diffrn_reflns_limit_l_min 0
_diffrn_reflns_number 1340
_diffrn_reflns_point_group_measured_fraction_full 0.979
_diffrn_reflns_point_group_measured_fraction_max 0.979
_diffrn_reflns_theta_full 66.621
_diffrn_reflns_theta_max 66.621
_diffrn_reflns_theta_min 5.197
_exptl_absorpt_coefficient_mu 1.483
_exptl_absorpt_correction_T_max 1.00000
_exptl_absorpt_correction_T_min 0.80749
_exptl_absorpt_correction_type multi-scan
_exptl_absorpt_process_details
;
CrysAlisPro 1.171.42.84a (Rigaku Oxford Diffraction, 2023)
Empirical absorption correction using spherical harmonics,
implemented in SCALE3 ABSPACK scaling algorithm.
;
_exptl_crystal_colour colourless
_exptl_crystal_colour_primary colourless
_exptl_crystal_density_diffrn 1.720
_exptl_crystal_description block
_exptl_crystal_F_000 400
_exptl_crystal_size_max 0.2
_exptl_crystal_size_mid 0.1
_exptl_crystal_size_min 0.1
_refine_diff_density_max 0.448
_refine_diff_density_min -0.357
_refine_diff_density_rms 0.089
_refine_ls_extinction_method none
_refine_ls_goodness_of_fit_ref 1.045
_refine_ls_hydrogen_treatment mixed
_refine_ls_matrix_type full
_refine_ls_number_parameters 129
_refine_ls_number_reflns 1340
_refine_ls_number_restraints 0
_refine_ls_restrained_S_all 1.045
_refine_ls_R_factor_all 0.0864
_refine_ls_R_factor_gt 0.0788
_refine_ls_shift/su_max 0.000
_refine_ls_shift/su_mean 0.000
_refine_ls_structure_factor_coef Fsqd
_refine_ls_weighting_details 'w=1/[\s^2^(Fo^2^)+(0.0807P)^2^+1.2301P] where P=(Fo^2^+2Fc^2^)/3'
_refine_ls_weighting_scheme calc
_refine_ls_wR_factor_gt 0.1939
_refine_ls_wR_factor_ref 0.1991
_reflns_Friedel_coverage 0.000
_reflns_number_gt 1196
_reflns_number_total 1340
_reflns_threshold_expression 'I > 2\s(I)'
_cod_data_source_file d4ce00318g2.cif
_cod_data_source_block l
_cod_depositor_comments 'Adding full bibliography for 7248497--7248498.cif.'
_cod_database_code 7248497
_shelx_shelxl_version_number 2014/7
_shelx_space_group_comment
;
The symmetry employed for this shelxl refinement is uniquely defined
by the following loop, which should always be used as a source of
symmetry information in preference to the above space-group names.
They are only intended as comments.
;
_shelx_estimated_absorpt_t_max 0.866
_shelx_estimated_absorpt_t_min 0.756
_olex2_refinement_description
;
1. Twinned data refinement
 Scales: 0.599(10)
 0.401(10)
2. Fixed Uiso
 At 1.2 times of:
  All C(H) groups
3.a Riding coordinates:
 N1(H1)
3.b Aromatic/amide H refined with riding coordinates:
 C5(H5), C8(H8)
;
_olex2_submission_special_instructions 'No special instructions were received'

loop_
_space_group_symop_operation_xyz
'x, y, z'
'-x, y+1/2, -z+1/2'
'-x, -y, -z'
'x, -y-1/2, z-1/2'

loop_
_atom_site_label
_atom_site_type_symbol
_atom_site_fract_x
_atom_site_fract_y
_atom_site_fract_z
_atom_site_U_iso_or_equiv
_atom_site_adp_type
_atom_site_occupancy
_atom_site_site_symmetry_order
_atom_site_calc_flag
_atom_site_refinement_flags_posn
_atom_site_refinement_flags_adp
_atom_site_refinement_flags_occupancy
_atom_site_disorder_assembly
_atom_site_disorder_group
F1 F 0.8379(7) 0.88813(18) 0.6114(3) 0.0735(10) Uani 1 1 d . . . . .
F2 F 1.1743(6) 0.8346(2) 0.5039(3) 0.0783(10) Uani 1 1 d . . . . .
F3 F 0.8289(7) 0.88864(18) 0.3967(3) 0.0718(9) Uani 1 1 d . . . . .
O1 O -0.0084(7) 0.50300(17) 0.6425(2) 0.0472(8) Uani 1 1 d . . . . .
N1 N 0.6474(7) 0.7294(2) 0.6157(3) 0.0423(9) Uani 1 1 d . . . . .
H1 H 0.6626 0.7465 0.7004 0.053(13) Uiso 1 1 d R . . . .
N2 N 0.6577(7) 0.7262(2) 0.3912(3) 0.0414(8) Uani 1 1 d . . . . .
C1 C 0.8939(9) 0.8428(3) 0.5042(3) 0.0485(11) Uani 1 1 d . . . . .
C2 C 0.7388(9) 0.7638(3) 0.5025(3) 0.0420(10) Uani 1 1 d . . . . .
C3 C 0.4936(9) 0.6622(2) 0.4344(3) 0.0398(9) Uani 1 1 d . . . . .
C4 C 0.4850(9) 0.6640(2) 0.5752(3) 0.0396(9) Uani 1 1 d . . . . .
C5 C 0.3184(9) 0.6100(2) 0.6466(3) 0.0416(10) Uani 1 1 d . . . . .
H5 H 0.3146 0.6112 0.7419 0.050 Uiso 1 1 calc R U . . .
C6 C 0.1603(9) 0.5550(2) 0.5726(4) 0.0401(10) Uani 1 1 d . . . . .
C7 C 0.1691(9) 0.5524(2) 0.4312(4) 0.0395(10) Uani 1 1 d . . . . .
C8 C 0.3370(9) 0.6044(2) 0.3608(3) 0.0413(10) Uani 1 1 d . . . . .
H8 H 0.3465 0.6012 0.2657 0.050 Uiso 1 1 calc R U . . .

loop_
_atom_site_aniso_label
_atom_site_aniso_U_11
_atom_site_aniso_U_22
_atom_site_aniso_U_33
_atom_site_aniso_U_23
_atom_site_aniso_U_13
_atom_site_aniso_U_12
F1 0.096(2) 0.077(2) 0.0485(15) -0.0137(13) 0.0206(15) -0.0150(17)
F2 0.0526(18) 0.078(2) 0.104(3) 0.0021(17) 0.0034(16) 0.0026(15)
F3 0.091(2) 0.0739(19) 0.0495(15) 0.0124(13) -0.0128(14) -0.0113(16)
O1 0.067(2) 0.0540(16) 0.0207(12) -0.0010(11) 0.0066(12) -0.0033(15)
N1 0.050(2) 0.057(2) 0.0199(15) -0.0003(13) -0.0001(14) 0.0044(17)
N2 0.0458(19) 0.054(2) 0.0246(15) -0.0004(13) 0.0022(14) 0.0048(16)
C1 0.047(2) 0.078(3) 0.0200(18) 0.0003(17) 0.0024(16) 0.002(2)
C2 0.044(2) 0.059(2) 0.0230(18) 0.0008(16) 0.0043(16) 0.0050(19)
C3 0.045(2) 0.051(2) 0.0238(18) 0.0013(15) 0.0036(16) 0.0117(18)
C4 0.045(2) 0.051(2) 0.0236(18) 0.0012(15) 0.0014(16) 0.0108(19)
C5 0.053(2) 0.051(2) 0.0209(16) 0.0000(15) 0.0039(16) 0.0119(19)
C6 0.051(2) 0.045(2) 0.0241(18) 0.0004(15) 0.0052(17) 0.0094(18)
C7 0.049(2) 0.045(2) 0.0248(18) -0.0022(15) 0.0020(16) 0.0093(18)
C8 0.050(2) 0.052(2) 0.0216(17) -0.0003(15) 0.0025(16) 0.0094(19)

loop_
_atom_type_symbol
_atom_type_description
_atom_type_scat_dispersion_real
_atom_type_scat_dispersion_imag
_atom_type_scat_source
C C 0.0181 0.0091 'International Tables Vol C Tables 4.2.6.8 and 6.1.1.4'
H H 0.0000 0.0000 'International Tables Vol C Tables 4.2.6.8 and 6.1.1.4'
F F 0.0727 0.0534 'International Tables Vol C Tables 4.2.6.8 and 6.1.1.4'
N N 0.0311 0.0180 'International Tables Vol C Tables 4.2.6.8 and 6.1.1.4'
O O 0.0492 0.0322 'International Tables Vol C Tables 4.2.6.8 and 6.1.1.4'

loop_
_geom_angle_atom_site_label_1
_geom_angle_atom_site_label_2
_geom_angle_atom_site_label_3
_geom_angle
_geom_angle_site_symmetry_1
_geom_angle_site_symmetry_3
_geom_angle_publ_flag
C6 O1 C7 117.4(3) . 3_566 ?
C2 N1 H1 130.1 . . ?
C2 N1 C4 105.9(3) . . ?
C4 N1 H1 123.6 . . ?
C2 N2 C3 104.3(3) . . ?
F1 C1 F3 106.2(4) . . ?
F1 C1 C2 112.7(3) . . ?
F2 C1 F1 106.2(4) . . ?
F2 C1 F3 105.1(4) . . ?
F2 C1 C2 113.6(4) . . ?
F3 C1 C2 112.4(3) . . ?
N1 C2 C1 121.8(3) . . ?
N2 C2 N1 114.5(4) . . ?
N2 C2 C1 123.4(3) . . ?
N2 C3 C4 109.1(3) . . ?
N2 C3 C8 130.3(3) . . ?
C8 C3 C4 120.5(4) . . ?
N1 C4 C3 106.1(3) . . ?
N1 C4 C5 131.9(3) . . ?
C5 C4 C3 121.9(4) . . ?
C4 C5 H5 121.6 . . ?
C6 C5 C4 116.9(3) . . ?
C6 C5 H5 121.6 . . ?
O1 C6 C7 121.5(4) . . ?
C5 C6 O1 116.9(3) . . ?
C5 C6 C7 121.6(4) . . ?
O1 C7 C6 121.2(3) 3_566 . ?
C8 C7 O1 117.1(3) . 3_566 ?
C8 C7 C6 121.7(4) . . ?
C3 C8 H8 121.3 . . ?
C7 C8 C3 117.4(3) . . ?
C7 C8 H8 121.3 . . ?

loop_
_geom_bond_atom_site_label_1
_geom_bond_atom_site_label_2
_geom_bond_distance
_geom_bond_site_symmetry_2
_geom_bond_publ_flag
F1 C1 1.334(5) . ?
F2 C1 1.332(5) . ?
F3 C1 1.336(5) . ?
O1 C6 1.373(5) . ?
O1 C7 1.382(5) 3_566 ?
N1 H1 0.8899 . ?
N1 C2 1.344(5) . ?
N1 C4 1.374(5) . ?
N2 C2 1.315(5) . ?
N2 C3 1.383(5) . ?
C1 C2 1.492(7) . ?
C3 C4 1.403(5) . ?
C3 C8 1.399(6) . ?
C4 C5 1.395(6) . ?
C5 H5 0.9500 . ?
C5 C6 1.372(6) . ?
C6 C7 1.410(5) . ?
C7 O1 1.382(5) 3_566 ?
C7 C8 1.372(6) . ?
C8 H8 0.9500 . ?

loop_
_geom_torsion_atom_site_label_1
_geom_torsion_atom_site_label_2
_geom_torsion_atom_site_label_3
_geom_torsion_atom_site_label_4
_geom_torsion
_geom_torsion_site_symmetry_1
_geom_torsion_site_symmetry_2
_geom_torsion_site_symmetry_3
_geom_torsion_site_symmetry_4
_geom_torsion_publ_flag
F1 C1 C2 N1 -24.0(6) . . . . ?
F1 C1 C2 N2 149.5(4) . . . . ?
F2 C1 C2 N1 96.9(5) . . . . ?
F2 C1 C2 N2 -89.7(5) . . . . ?
F3 C1 C2 N1 -144.0(4) . . . . ?
F3 C1 C2 N2 29.5(6) . . . . ?
O1 C6 C7 O1 -0.2(6) . . . 3_566 ?
O1 C6 C7 C8 179.9(4) . . . . ?
O1 C7 C8 C3 178.1(3) 3_566 . . . ?
N1 C4 C5 C6 174.1(4) . . . . ?
N2 C3 C4 N1 -0.4(4) . . . . ?
N2 C3 C4 C5 175.4(3) . . . . ?
N2 C3 C8 C7 -173.4(4) . . . . ?
C2 N1 C4 C3 1.1(4) . . . . ?
C2 N1 C4 C5 -174.1(4) . . . . ?
C2 N2 C3 C4 -0.4(4) . . . . ?
C2 N2 C3 C8 175.7(4) . . . . ?
C3 N2 C2 N1 1.2(5) . . . . ?
C3 N2 C2 C1 -172.7(4) . . . . ?
C3 C4 C5 C6 -0.5(6) . . . . ?
C4 N1 C2 N2 -1.5(5) . . . . ?
C4 N1 C2 C1 172.5(4) . . . . ?
C4 C3 C8 C7 2.4(6) . . . . ?
C4 C5 C6 O1 -178.6(3) . . . . ?
C4 C5 C6 C7 1.0(6) . . . . ?
C5 C6 C7 O1 -179.8(4) . . . 3_566 ?
C5 C6 C7 C8 0.3(6) . . . . ?
C6 C7 C8 C3 -1.9(6) . . . . ?
C7 O1 C6 C5 179.8(3) 3_566 . . . ?
C7 O1 C6 C7 0.2(6) 3_566 . . . ?
C8 C3 C4 N1 -177.0(3) . . . . ?
C8 C3 C4 C5 -1.2(6) . . . . ?

loop_
_twin_individual_id
_twin_individual_mass_fraction_refined
1 0.599(10)
2 0.401(10)
